data_2238186
loop_
_publ_author_name
'Selvakumaran, N.'
'Karvembu, R.'
'Ng, Seik Weng'
'Tiekink, Edward R. T.'

_publ_section_title
;
 3-({[Bis(2-methylpropyl)carbamothioyl]amino}carbonyl)benzamide
;
_journal_coeditor_code HG5326
_journal_issue 7
_journal_name_full 'Acta Crystallographica Section E'
_journal_page_first o1183
_journal_paper_doi 10.1107/S1600536813017455
_journal_volume 69
_journal_year 2013
_chemical_formula_iupac 'C17 H25 N3 O2 S'
_chemical_formula_moiety 'C17 H25 N3 O2 S'
_chemical_formula_sum 'C17 H25 N3 O2 S'
_chemical_formula_weight 335.46
_chemical_name_systematic
;
3-({[Bis(2-methylpropyl)carbamothioyl]amino}carbonyl)benzamide
;
_space_group_IT_number 18
_symmetry_cell_setting orthorhombic
_symmetry_space_group_name_Hall 'P 2 2ab'
_symmetry_space_group_name_H-M 'P 21 21 2'
_atom_sites_solution_hydrogens geom
_atom_sites_solution_primary direct
_atom_sites_solution_secondary difmap
_audit_creation_method SHELXL-97
_cell_angle_alpha 90.00
_cell_angle_beta 90.00
_cell_angle_gamma 90.00
_cell_formula_units_Z 4
_cell_length_a 13.9870(4)
_cell_length_b 15.7103(4)
_cell_length_c 8.5532(3)
_cell_measurement_reflns_used 3818
_cell_measurement_temperature 100(2)
_cell_measurement_theta_max 29.2717
_cell_measurement_theta_min 2.3764
_cell_volume 1879.48(10)
_computing_cell_refinement 'CrysAlis PRO (Agilent, 2013)'
_computing_data_collection 'CrysAlis PRO (Agilent, 2013)'
_computing_data_reduction 'CrysAlis PRO (Agilent, 2013)'
_computing_molecular_graphics
;
ORTEP-3 for Windows (Farrugia, 2012) and DIAMOND (Brandenburg,
2006)
;
_computing_publication_material 'publCIF (Westrip, 2010)'
_computing_structure_refinement 'SHELXL97 (Sheldrick, 2008)'
_computing_structure_solution 'SHELXS97 (Sheldrick, 2008)'
_diffrn_ambient_temperature 100(2)
_diffrn_detector_area_resol_mean 10.4041
_diffrn_measured_fraction_theta_full 0.981
_diffrn_measured_fraction_theta_max 0.981
_diffrn_measurement_device_type 'Agilent SuperNova Dual diffractometer with an Atlas detector'
_diffrn_measurement_method '\w scan'
_diffrn_radiation_monochromator Mirror
_diffrn_radiation_source 'SuperNova (Mo) X-ray Source'
_diffrn_radiation_type MoK\a
_diffrn_radiation_wavelength 0.71073
_diffrn_reflns_av_R_equivalents 0.0195
_diffrn_reflns_av_sigmaI/netI 0.0362
_diffrn_reflns_limit_h_max 18
_diffrn_reflns_limit_h_min -17
_diffrn_reflns_limit_k_max 20
_diffrn_reflns_limit_k_min -17
_diffrn_reflns_limit_l_max 10
_diffrn_reflns_limit_l_min -7
_diffrn_reflns_number 6635
_diffrn_reflns_theta_full 27.50
_diffrn_reflns_theta_max 27.50
_diffrn_reflns_theta_min 2.38
_diffrn_standards_decay_% 0
_diffrn_standards_interval_count 0
_diffrn_standards_interval_time 0
_diffrn_standards_number 0
_exptl_absorpt_coefficient_mu 0.184
_exptl_absorpt_correction_T_max 0.9640
_exptl_absorpt_correction_T_min 0.9299
_exptl_absorpt_correction_type multi-scan
_exptl_absorpt_process_details '(CrysAlis PRO; Agilent, 2013)'
_exptl_crystal_colour colourless
_exptl_crystal_density_diffrn 1.186
_exptl_crystal_density_method 'not measured'
_exptl_crystal_description block
_exptl_crystal_F_000 720
_exptl_crystal_size_max 0.40
_exptl_crystal_size_mid 0.30
_exptl_crystal_size_min 0.20
_refine_diff_density_max 0.272
_refine_diff_density_min -0.238
_refine_ls_abs_structure_details 'Flack (1983), 1590 Friedel pairs'
_refine_ls_abs_structure_Flack -0.03(8)
_refine_ls_extinction_method none
_refine_ls_goodness_of_fit_ref 0.999
_refine_ls_hydrogen_treatment constr
_refine_ls_matrix_type full
_refine_ls_number_parameters 218
_refine_ls_number_reflns 4007
_refine_ls_number_restraints 30
_refine_ls_restrained_S_all 1.022
_refine_ls_R_factor_all 0.0439
_refine_ls_R_factor_gt 0.0386
_refine_ls_shift/su_max 0.001
_refine_ls_shift/su_mean 0.001
_refine_ls_structure_factor_coef Fsqd
_refine_ls_weighting_details 'calc w=1/[\s^2^(Fo^2^)+(0.0461P)^2^+0.7082P] where P=(Fo^2^+2Fc^2^)/3'
_refine_ls_weighting_scheme calc
_refine_ls_wR_factor_gt 0.0934
_refine_ls_wR_factor_ref 0.0974
_reflns_number_gt 3694
_reflns_number_total 4007
_reflns_threshold_expression I>2\s(I)
_cod_data_source_file hg5326.cif
_cod_data_source_block I
_cod_database_code 2238186
_cod_database_fobs_code 2238186

loop_
_symmetry_equiv_pos_as_xyz
'x, y, z'
'-x, -y, z'
'-x+1/2, y+1/2, -z'
'x+1/2, -y+1/2, -z'

loop_
_atom_site_type_symbol
_atom_site_label
_atom_site_fract_x
_atom_site_fract_y
_atom_site_fract_z
_atom_site_U_iso_or_equiv
_atom_site_adp_type
_atom_site_calc_flag
_atom_site_refinement_flags
_atom_site_occupancy
_atom_site_symmetry_multiplicity
_atom_site_disorder_assembly
_atom_site_disorder_group
S S1 0.01768(4) 0.15262(3) 0.66311(7) 0.03126(14) Uani d . 1 1 . .
O O1 0.05091(10) 0.60837(8) 0.73835(19) 0.0262(3) Uani d . 1 1 . .
O O2 0.26459(10) 0.25192(9) 0.70500(17) 0.0268(3) Uani d . 1 1 . .
N N1 0.12011(13) 0.68211(11) 0.5438(2) 0.0311(4) Uani d . 1 1 . .
H H11 0.0791 0.7243 0.5533 0.037 Uiso calc R 1 1 . .
H H12 0.1655 0.6846 0.4727 0.037 Uiso calc R 1 1 . .
N N2 0.11244(11) 0.28966(10) 0.7599(2) 0.0199(3) Uani d . 1 1 . .
H H2 0.0705 0.3307 0.7742 0.024 Uiso calc R 1 1 . .
N N3 0.12403(12) 0.17031(10) 0.9200(2) 0.0253(4) Uani d . 1 1 A .
C C1 0.11351(14) 0.61468(12) 0.6368(2) 0.0222(4) Uani d . 1 1 . .
C C2 0.18533(14) 0.54440(12) 0.6160(2) 0.0207(4) Uani d . 1 1 . .
C C3 0.27479(14) 0.55770(13) 0.5504(3) 0.0247(4) Uani d . 1 1 . .
H H3 0.2921 0.6127 0.5136 0.030 Uiso calc R 1 1 . .
C C4 0.33900(16) 0.49082(14) 0.5385(3) 0.0299(5) Uani d . 1 1 . .
H H4 0.4006 0.5001 0.4948 0.036 Uiso calc R 1 1 . .
C C5 0.31354(15) 0.41050(13) 0.5902(3) 0.0260(4) Uani d . 1 1 . .
H H5 0.3578 0.3649 0.5817 0.031 Uiso calc R 1 1 . .
C C6 0.22343(13) 0.39591(12) 0.6546(2) 0.0204(4) Uani d . 1 1 . .
C C7 0.15980(13) 0.46342(12) 0.6693(2) 0.0196(4) Uani d . 1 1 . .
H H7 0.0989 0.4545 0.7157 0.024 Uiso calc R 1 1 . .
C C8 0.20241(14) 0.30731(12) 0.7075(2) 0.0202(4) Uani d . 1 1 . .
C C9 0.08818(13) 0.20345(12) 0.7909(2) 0.0221(4) Uani d . 1 1 . .
C C10 0.11303(17) 0.07868(12) 0.9522(3) 0.0371(6) Uani d D 1 1 . .
H H10A 0.0508 0.0592 0.9102 0.045 Uiso calc PR 0.500(4) 1 A 1
H H10B 0.1122 0.0697 1.0668 0.045 Uiso calc PR 0.500(4) 1 A 1
H H10C 0.0696 0.0722 1.0429 0.045 Uiso calc PR 0.500(4) 1 A 2
H H10D 0.0812 0.0522 0.8611 0.045 Uiso calc PR 0.500(4) 1 A 2
C C11 0.1901(3) 0.0265(3) 0.8831(6) 0.0295(8) Uani d PDU 0.500(4) 1 A 1
H H11A 0.1766 0.0275 0.7683 0.035 Uiso calc PR 0.500(4) 1 A 1
C C12 0.1752(7) -0.0672(4) 0.9301(7) 0.0374(13) Uani d PDU 0.500(4) 1 A 1
H H12A 0.1078 -0.0765 0.9566 0.056 Uiso calc PR 0.500(4) 1 A 1
H H12B 0.2152 -0.0805 1.0209 0.056 Uiso calc PR 0.500(4) 1 A 1
H H12C 0.1930 -0.1042 0.8426 0.056 Uiso calc PR 0.500(4) 1 A 1
C C13 0.2851(7) 0.0534(13) 0.895(3) 0.0506(12) Uani d PDU 0.500(4) 1 A 1
H H13A 0.2886 0.1149 0.8759 0.076 Uiso calc PR 0.500(4) 1 A 1
H H13B 0.3241 0.0234 0.8175 0.076 Uiso calc PR 0.500(4) 1 A 1
H H13C 0.3092 0.0409 1.0002 0.076 Uiso calc PR 0.500(4) 1 A 1
C C11' 0.2013(3) 0.0304(3) 0.9852(6) 0.0295(8) Uani d PD 0.50 1 A 2
H H11' 0.2189 0.0473 1.0942 0.035 Uiso calc PR 0.500(4) 1 A 2
C C12' 0.1753(7) -0.0640(4) 0.9979(7) 0.0374(13) Uani d PD 0.50 1 A 2
H H12D 0.1074 -0.0696 1.0237 0.056 Uiso calc PR 0.500(4) 1 A 2
H H12E 0.2139 -0.0906 1.0801 0.056 Uiso calc PR 0.500(4) 1 A 2
H H12F 0.1881 -0.0922 0.8978 0.056 Uiso calc PR 0.500(4) 1 A 2
C C13' 0.2927(7) 0.0473(13) 0.889(3) 0.0506(12) Uani d PD 0.50 1 A 2
H H13D 0.2991 0.1085 0.8696 0.076 Uiso calc PR 0.500(4) 1 A 2
H H13E 0.2883 0.0172 0.7886 0.076 Uiso calc PR 0.500(4) 1 A 2
H H13F 0.3485 0.0268 0.9467 0.076 Uiso calc PR 0.500(4) 1 A 2
C C14 0.16514(15) 0.22155(13) 1.0474(3) 0.0274(5) Uani d . 1 1 . .
H H14A 0.1832 0.2782 1.0063 0.033 Uiso calc R 1 1 A .
H H14B 0.2240 0.1935 1.0861 0.033 Uiso calc R 1 1 . .
C C15 0.09549(17) 0.23284(18) 1.1831(3) 0.0410(6) Uani d . 1 1 A .
H H15 0.0827 0.1756 1.2298 0.049 Uiso calc R 1 1 . .
C C16 0.00072(19) 0.2703(2) 1.1290(3) 0.0612(9) Uani d . 1 1 . .
H H16A -0.0273 0.2335 1.0486 0.092 Uiso calc R 1 1 A .
H H16B 0.0116 0.3272 1.0854 0.092 Uiso calc R 1 1 . .
H H16C -0.0431 0.2744 1.2181 0.092 Uiso calc R 1 1 . .
C C17 0.1423(2) 0.28857(19) 1.3076(3) 0.0475(7) Uani d . 1 1 . .
H H17A 0.2021 0.2622 1.3421 0.071 Uiso calc R 1 1 A .
H H17B 0.0989 0.2944 1.3971 0.071 Uiso calc R 1 1 . .
H H17C 0.1557 0.3449 1.2638 0.071 Uiso calc R 1 1 . .

loop_
_atom_site_aniso_label
_atom_site_aniso_U_11
_atom_site_aniso_U_22
_atom_site_aniso_U_33
_atom_site_aniso_U_12
_atom_site_aniso_U_13
_atom_site_aniso_U_23
S1 0.0270(3) 0.0254(2) 0.0414(3) -0.0024(2) -0.0020(2) -0.0130(2)
O1 0.0196(6) 0.0223(7) 0.0367(9) 0.0022(6) 0.0062(6) 0.0054(6)
O2 0.0231(7) 0.0245(7) 0.0329(9) 0.0073(6) 0.0058(6) 0.0032(6)
N1 0.0249(9) 0.0254(8) 0.0431(12) 0.0041(7) 0.0082(8) 0.0128(8)
N2 0.0163(7) 0.0166(7) 0.0268(9) 0.0017(6) 0.0003(7) -0.0011(7)
N3 0.0212(8) 0.0179(8) 0.0370(10) -0.0007(6) -0.0017(7) 0.0028(7)
C1 0.0179(9) 0.0216(9) 0.0272(11) -0.0012(8) -0.0013(8) 0.0026(8)
C2 0.0189(9) 0.0230(9) 0.0202(10) 0.0002(8) -0.0005(7) 0.0013(8)
C3 0.0226(9) 0.0235(9) 0.0280(11) -0.0006(8) 0.0041(8) 0.0051(9)
C4 0.0213(10) 0.0330(11) 0.0354(12) -0.0006(9) 0.0101(10) 0.0022(10)
C5 0.0233(10) 0.0241(10) 0.0307(12) 0.0052(8) 0.0055(9) 0.0014(9)
C6 0.0200(9) 0.0227(9) 0.0186(9) 0.0006(7) -0.0002(8) 0.0008(8)
C7 0.0176(8) 0.0218(9) 0.0196(9) -0.0002(7) -0.0002(8) 0.0001(8)
C8 0.0213(9) 0.0221(9) 0.0173(10) 0.0021(8) -0.0012(7) -0.0019(7)
C9 0.0174(8) 0.0176(9) 0.0312(12) 0.0027(7) 0.0045(8) -0.0034(8)
C10 0.0390(13) 0.0167(10) 0.0556(16) 0.0022(9) 0.0046(12) 0.0065(10)
C11 0.0374(17) 0.0237(13) 0.0274(17) 0.0075(12) -0.0093(16) 0.0005(16)
C12 0.0503(17) 0.0218(13) 0.040(4) 0.0101(12) -0.019(4) -0.004(3)
C13 0.0451(18) 0.042(2) 0.065(2) 0.0223(19) 0.0127(18) 0.0127(18)
C11' 0.0374(17) 0.0237(13) 0.0274(17) 0.0075(12) -0.0093(16) 0.0005(16)
C12' 0.0503(17) 0.0218(13) 0.040(4) 0.0101(12) -0.019(4) -0.004(3)
C13' 0.0451(18) 0.042(2) 0.065(2) 0.0223(19) 0.0127(18) 0.0127(18)
C14 0.0238(10) 0.0267(10) 0.0318(12) -0.0025(8) -0.0064(9) 0.0066(9)
C15 0.0399(13) 0.0582(16) 0.0249(12) -0.0110(12) -0.0014(11) 0.0082(11)
C16 0.0314(13) 0.117(3) 0.0349(15) 0.0081(16) 0.0033(11) -0.0206(16)
C17 0.0487(15) 0.0643(17) 0.0297(14) -0.0072(13) -0.0058(12) 0.0027(12)

loop_
_atom_type_symbol
_atom_type_description
_atom_type_scat_dispersion_real
_atom_type_scat_dispersion_imag
_atom_type_scat_source
C C 0.0033 0.0016 'International Tables Vol C Tables 4.2.6.8 and 6.1.1.4'
H H 0.0000 0.0000 'International Tables Vol C Tables 4.2.6.8 and 6.1.1.4'
N N 0.0061 0.0033 'International Tables Vol C Tables 4.2.6.8 and 6.1.1.4'
O O 0.0106 0.0060 'International Tables Vol C Tables 4.2.6.8 and 6.1.1.4'
S S 0.1246 0.1234 'International Tables Vol C Tables 4.2.6.8 and 6.1.1.4'

loop_
_geom_angle_atom_site_label_1
_geom_angle_atom_site_label_2
_geom_angle_atom_site_label_3
_geom_angle
C1 N1 H11 120.0
C1 N1 H12 120.0
H11 N1 H12 120.0
C8 N2 C9 118.37(16)
C8 N2 H2 120.8
C9 N2 H2 120.8
C9 N3 C14 123.52(16)
C9 N3 C10 120.15(19)
C14 N3 C10 115.87(19)
O1 C1 N1 122.25(18)
O1 C1 C2 119.81(17)
N1 C1 C2 117.94(18)
C3 C2 C7 119.97(18)
C3 C2 C1 122.69(17)
C7 C2 C1 117.33(17)
C2 C3 C4 120.00(19)
C2 C3 H3 120.0
C4 C3 H3 120.0
C5 C4 C3 120.08(19)
C5 C4 H4 120.0
C3 C4 H4 120.0
C4 C5 C6 120.58(19)
C4 C5 H5 119.7
C6 C5 H5 119.7
C7 C6 C5 119.28(18)
C7 C6 C8 123.91(17)
C5 C6 C8 116.80(17)
C6 C7 C2 120.08(18)
C6 C7 H7 120.0
C2 C7 H7 120.0
O2 C8 N2 120.92(18)
O2 C8 C6 120.99(17)
N2 C8 C6 118.08(16)
N3 C9 N2 116.19(17)
N3 C9 S1 125.57(15)
N2 C9 S1 118.24(16)
C11' C10 N3 116.8(2)
N3 C10 C11 113.0(2)
N3 C10 H10A 109.0
C11 C10 H10A 109.0
N3 C10 H10B 109.0
C11 C10 H10B 109.0
H10A C10 H10B 107.8
C11' C10 H10C 108.1
N3 C10 H10C 108.1
C11' C10 H10D 108.1
N3 C10 H10D 108.1
H10C C10 H10D 107.3
C13 C11 C10 119.7(9)
C13 C11 C12 113.5(9)
C10 C11 C12 109.1(4)
C13 C11 H11A 104.2
C10 C11 H11A 104.2
C12 C11 H11A 104.2
C11 C12 H12A 109.5
C11 C12 H12B 109.5
H12A C12 H12B 109.5
C11 C12 H12C 109.5
H12A C12 H12C 109.5
H12B C12 H12C 109.5
C11 C13 H13A 109.5
C11 C13 H13B 109.5
H13A C13 H13B 109.5
C11 C13 H13C 109.5
H13A C13 H13C 109.5
H13B C13 H13C 109.5
C10 C11' C13' 120.2(8)
C10 C11' C12' 108.2(4)
C13' C11' C12' 113.6(8)
C10 C11' H11' 104.4
C13' C11' H11' 104.4
C12' C11' H11' 104.4
C11' C12' H12D 109.5
C11' C12' H12E 109.5
H12D C12' H12E 109.5
C11' C12' H12F 109.5
H12D C12' H12F 109.5
H12E C12' H12F 109.5
C11' C13' H13D 109.5
C11' C13' H13E 109.5
H13D C13' H13E 109.5
C11' C13' H13F 109.5
H13D C13' H13F 109.5
H13E C13' H13F 109.5
N3 C14 C15 112.17(18)
N3 C14 H14A 109.2
C15 C14 H14A 109.2
N3 C14 H14B 109.2
C15 C14 H14B 109.2
H14A C14 H14B 107.9
C14 C15 C17 108.9(2)
C14 C15 C16 111.7(2)
C17 C15 C16 111.3(2)
C14 C15 H15 108.3
C17 C15 H15 108.3
C16 C15 H15 108.3
C15 C16 H16A 109.5
C15 C16 H16B 109.5
H16A C16 H16B 109.5
C15 C16 H16C 109.5
H16A C16 H16C 109.5
H16B C16 H16C 109.5
C15 C17 H17A 109.5
C15 C17 H17B 109.5
H17A C17 H17B 109.5
C15 C17 H17C 109.5
H17A C17 H17C 109.5
H17B C17 H17C 109.5

loop_
_geom_bond_atom_site_label_1
_geom_bond_atom_site_label_2
_geom_bond_distance
S1 C9 1.675(2)
O1 C1 1.237(2)
O2 C8 1.230(2)
N1 C1 1.328(3)
N1 H11 0.8800
N1 H12 0.8800
N2 C8 1.364(2)
N2 C9 1.421(2)
N2 H2 0.8800
N3 C9 1.320(3)
N3 C14 1.472(3)
N3 C10 1.474(2)
C1 C2 1.503(3)
C2 C3 1.387(3)
C2 C7 1.398(3)
C3 C4 1.386(3)
C3 H3 0.9500
C4 C5 1.384(3)
C4 H4 0.9500
C5 C6 1.394(3)
C5 H5 0.9500
C6 C7 1.390(3)
C6 C8 1.493(3)
C7 H7 0.9500
C10 C11' 1.475(4)
C10 C11 1.478(5)
C10 H10A 0.9900
C10 H10B 0.9900
C10 H10C 0.9900
C10 H10D 0.9900
C11 C13 1.398(13)
C11 C12 1.540(7)
C11 H11A 1.0000
C12 H12A 0.9800
C12 H12B 0.9800
C12 H12C 0.9800
C13 H13A 0.9800
C13 H13B 0.9800
C13 H13C 0.9800
C11' C13' 1.545(9)
C11' C12' 1.531(6)
C11' H11' 1.0000
C12' H12D 0.9800
C12' H12E 0.9800
C12' H12F 0.9800
C13' H13D 0.9800
C13' H13E 0.9800
C13' H13F 0.9800
C14 C15 1.525(3)
C14 H14A 0.9900
C14 H14B 0.9900
C15 C17 1.526(4)
C15 C16 1.523(4)
C15 H15 1.0000
C16 H16A 0.9800
C16 H16B 0.9800
C16 H16C 0.9800
C17 H17A 0.9800
C17 H17B 0.9800
C17 H17C 0.9800

loop_
_geom_hbond_atom_site_label_D
_geom_hbond_atom_site_label_H
_geom_hbond_atom_site_label_A
_geom_hbond_site_symmetry_A
_geom_hbond_distance_DH
_geom_hbond_distance_HA
_geom_hbond_distance_DA
_geom_hbond_angle_DHA
N1 H12 O2 3_556 0.88 2.09 2.887(2) 150
N2 H2 O1 2_565 0.88 1.97 2.797(2) 155
N1 H11 S1 2_565 0.88 2.54 3.3908(18) 163
C7 H7 O1 2_565 0.95 2.32 3.210(2) 155

loop_
_geom_torsion_atom_site_label_1
_geom_torsion_atom_site_label_2
_geom_torsion_atom_site_label_3
_geom_torsion_atom_site_label_4
_geom_torsion
O1 C1 C2 C3 -155.8(2)
N1 C1 C2 C3 24.2(3)
O1 C1 C2 C7 22.7(3)
N1 C1 C2 C7 -157.3(2)
C7 C2 C3 C4 -0.3(3)
C1 C2 C3 C4 178.1(2)
C2 C3 C4 C5 0.8(4)
C3 C4 C5 C6 0.0(4)
C4 C5 C6 C7 -1.2(3)
C4 C5 C6 C8 -179.8(2)
C5 C6 C7 C2 1.7(3)
C8 C6 C7 C2 -179.77(19)
C3 C2 C7 C6 -1.0(3)
C1 C2 C7 C6 -179.47(18)
C9 N2 C8 O2 -8.7(3)
C9 N2 C8 C6 171.83(18)
C7 C6 C8 O2 -173.1(2)
C5 C6 C8 O2 5.4(3)
C7 C6 C8 N2 6.4(3)
C5 C6 C8 N2 -175.10(19)
C14 N3 C9 N2 15.8(3)
C10 N3 C9 N2 -172.35(18)
C14 N3 C9 S1 -164.30(16)
C10 N3 C9 S1 7.6(3)
C8 N2 C9 N3 75.0(2)
C8 N2 C9 S1 -104.98(18)
C9 N3 C10 C11' 126.0(3)
C14 N3 C10 C11' -61.5(3)
C9 N3 C10 C11 87.5(3)
C14 N3 C10 C11 -100.0(3)
C11' C10 C11 C13 -60.3(12)
N3 C10 C11 C13 44.0(12)
C11' C10 C11 C12 72.9(5)
N3 C10 C11 C12 177.1(4)
N3 C10 C11' C13' -41.3(10)
C11 C10 C11' C13' 51.2(9)
N3 C10 C11' C12' -174.1(4)
C11 C10 C11' C12' -81.5(5)
C9 N3 C14 C15 100.4(2)
C10 N3 C14 C15 -71.8(2)
N3 C14 C15 C17 -178.37(19)
N3 C14 C15 C16 -55.0(3)
